data_2001786
loop_
_publ_author_name
'Ashkenazi, P.'
'Kaftory, M.'

_publ_section_title
;
 Structures of Diels--Alder mono-adducts of 4-phenyl- or
 4-methyl-1,2,4-triazolidine-3,5-dione with
 11-substituted-1,6-methano[10]annulene
;
_journal_issue 4
_journal_name_full 'Acta Crystallographica Section C'
_journal_page_first 731
_journal_page_last 735
_journal_paper_doi 10.1107/S0108270192012253
_journal_volume 49
_journal_year 1993
_chemical_formula_sum 'C16 H15 N3 O4'
_chemical_formula_weight 313.31
_space_group_crystal_system monoclinic
_space_group_IT_number 4
_space_group_name_Hall 'P 2yb'
_space_group_name_H-M_alt 'P 1 21 1'
_cell_angle_alpha 90
_cell_angle_beta 91.05(2)
_cell_angle_gamma 90
_cell_formula_units_Z 2
_cell_length_a 6.421(3)
_cell_length_b 10.872(5)
_cell_length_c 10.564(5)
_cell_volume 737.3(6)
_diffrn_radiation_type Mo
_diffrn_radiation_wavelength 0.71069
_exptl_absorpt_coefficient_mu 0.097
_exptl_crystal_density_diffrn 1.412
_exptl_crystal_F_000 328
_cod_data_source_file al1020.cif
_cod_data_source_block al1020_structure_2_of_3
_cod_original_cell_volume 737.34
_cod_database_code 2001786

loop_
_space_group_symop_id
_space_group_symop_operation_xyz
1 x,y,z
2 -x,y+1/2,-z

loop_
_atom_site_label
_atom_site_fract_x
_atom_site_fract_y
_atom_site_fract_z
_atom_site_U_iso_or_equiv
O(1) .3746(7) .5406(5) .1957(3) .0770(10)
O(2) -.2206(5) .3123(6) .1926(3) .0600(10)
O(3) .1422(5) .2310 -.4593(3) .0620(10)
O(4) .4679(5) .2835(6) -.4149(3) .0740(10)
N(1) .1884(5) .4441(5) .0337(3) .0440(10)
N(2) .0576(6) .4448(5) .2252(3) .0510(10)
N(3) -.0005(5) .3727(5) .0318(3) .0400(10)
C(1) .2689(5) .3791(6) -.1728(3) .0380(10)
C(2) .3568(6) .3823(6) -.0374(4) .0440(10)
C(3) .3790(7) .2536(6) .0186(4) .0470(10)
C(4) .2042(6) .1888(6) .0168(4) .0410(10)
C(5) .0224(6) .2559(6) -.0414(3) .0370(10)
C(6) .0652(5) .3022(6) -.1762(3) .0360(10)
C(7) -.1141(7) .3533(6) -.2471(4) .0500(10)
C(8) -.0987(9) .4575(7) -.3122(4) .0600(10)
C(9) .0908(10) .5301(6) -.3086(4) .063(2)
C(10) .2582(9) .4972(6) -.2409(4) .0520(10)
C(11) .2596(6) .2571(6) -.2423(4) .0390(10)
C(12) .2262(8) .4820(6) .1569(4) .0520(10)
C(13) -.0720(7) .3692(6) .1561(4) .0440(10)
C(14) .0228(16) .4724(8) .3580(5) .078(2)
C(15) .2763(6) .2574(6) -.3834(4) .0430(10)
C(16) .5229(13) .2754(13) -.5472(7) .100(3)
H(2) .489(7) .440(5) -.026(4) ?
H(3) .505(8) .227(5) .056(5) ?
H(4) .195(7) .113(5) .055(4) ?
H(5) -.117(7) .210(5) -.044(4) ?
H(7) -.252(9) .307(6) -.237(5) ?
H(8) -.224(10) .483(7) -.362(6) ?
H(9) .094(8) .605(6) -.354(6) ?
H(10) .399(7) .548(5) -.234(4) ?
H(11) .338(7) .187(5) -.205(5) ?
H(141) .095(9) .542(7) .379(6) ?
H(142) -.126(11) .508(8) .364(7) ?
H(143) .065(10) .414(8) .406(7) ?
H(161) .449(13) .348(9) -.578(8) ?
H(162) .687(11) .296(7) -.542(6) ?
H(163) .452(12) .218(8) -.586(8) ?

loop_
_geom_angle_atom_site_label_1
_geom_angle_atom_site_label_2
_geom_angle_atom_site_label_3
_geom_angle
C(15) O(4) C(16) 118.5(4)
N(3) N(1) C(2) 111.7(4)
N(3) N(1) C(12) 107.9(3)
C(2) N(1) C(12) 119.5(3)
C(12) N(2) C(13) 111.9(3)
C(12) N(2) C(14) 125.2(5)
C(13) N(2) C(14) 122.7(5)
N(1) N(3) C(5) 112.0(3)
N(1) N(3) C(13) 107.0(3)
C(5) N(3) C(13) 119.9(4)
C(2) C(1) C(6) 109.3(3)
C(2) C(1) C(10) 116.7(4)
C(2) C(1) C(11) 118.9(4)
C(6) C(1) C(10) 115.2(3)
C(6) C(1) C(11) 59.5(3)
C(10) C(1) C(11) 121.7(3)
N(1) C(2) C(1) 102.9(3)
N(1) C(2) C(3) 106.4(3)
C(1) C(2) C(3) 111.8(4)
C(2) C(3) C(4) 114.2(4)
C(3) C(4) C(5) 113.6(5)
N(3) C(5) C(4) 106.6(3)
N(3) C(5) C(6) 102.8(4)
C(4) C(5) C(6) 112.8(3)
C(1) C(6) C(5) 108.6(2)
C(1) C(6) C(7) 117.4(4)
C(1) C(6) C(11) 59.1(3)
C(5) C(6) C(7) 116.3(3)
C(5) C(6) C(11) 118.7(4)
C(7) C(6) C(11) 122.0(3)
C(6) C(7) C(8) 121.3(4)
C(7) C(8) C(9) 121.4(5)
C(8) C(9) C(10) 122.5(5)
C(1) C(10) C(9) 121.8(5)
C(1) C(11) C(6) 61.4(3)
C(1) C(11) C(15) 118.5(4)
C(6) C(11) C(15) 122.0(3)
O(1) C(12) N(1) 126.8(4)
O(1) C(12) N(2) 126.9(4)
N(1) C(12) N(2) 106.3(4)
O(2) C(13) N(2) 127.8(4)
O(2) C(13) N(3) 126.1(4)
N(2) C(13) N(3) 106.1(4)
O(3) C(15) O(4) 123.1(3)
O(3) C(15) C(11) 127.0(3)
O(4) C(15) C(11) 109.8(3)

loop_
_geom_bond_atom_site_label_1
_geom_bond_atom_site_label_2
_geom_bond_distance
O(1) C(12) 1.211(7)
O(2) C(13) 1.206(6)
O(3) C(15) 1.200(5)
O(4) C(15) 1.312(5)
O(4) C(15) 1.312(5)
O(4) C(16) 1.450(8)
N(1) N(3) 1.440(5)
N(1) C(2) 1.488(5)
N(1) C(12) 1.382(5)
N(2) C(12) 1.372(6)
N(2) C(13) 1.371(6)
N(2) C(14) 1.460(6)
N(3) C(5) 1.495(7)
N(3) C(13) 1.399(5)
C(1) C(2) 1.529(5)
C(1) C(6) 1.552(6)
C(1) C(10) 1.473(8)
C(1) C(11) 1.516(8)
C(2) C(3) 1.525(8)
C(3) C(4) 1.325(7)
C(4) C(5) 1.499(6)
C(5) C(6) 1.541(5)
C(6) C(7) 1.471(6)
C(6) C(7) 1.471(6)
C(6) C(11) 1.522(5)
C(7) C(8) 1.330(9)
C(8) C(9) 1.450(9)
C(9) C(10) 1.329(7)
C(11) C(15) 1.496(5)
